data_4338805
loop_
_publ_author_name
'Oishi, Masataka'
'Oshima, Masato'
'Suzuki, Hiroharu'

_publ_section_title
;
 A study on zr-ir multiple bonding active for C-h bond cleavage.
;
_journal_issue 13
_journal_name_full 'Inorganic chemistry'
_journal_page_first 6634
_journal_page_last 6654
_journal_paper_doi 10.1021/ic500258g
_journal_volume 53
_journal_year 2014
_chemical_formula_sum 'C31 H59 Ir N O P Si Zr'
_chemical_formula_weight 804.27
_chemical_name_systematic
; 
 ? 
;
_space_group_IT_number 14
_symmetry_cell_setting monoclinic
_symmetry_space_group_name_Hall '-P 2ybc'
_symmetry_space_group_name_H-M 'P 1 21/c 1'
_atom_sites_solution_hydrogens geom
_atom_sites_solution_primary direct
_atom_sites_solution_secondary difmap
_audit_creation_method SHELXL-97
_cell_angle_alpha 90.00
_cell_angle_beta 100.6850(11)
_cell_angle_gamma 90.00
_cell_formula_units_Z 4
_cell_length_a 9.3629(3)
_cell_length_b 17.7638(5)
_cell_length_c 21.6440(7)
_cell_measurement_reflns_used 31892
_cell_measurement_temperature 193(2)
_cell_measurement_theta_max 27.48
_cell_measurement_theta_min 2.99
_cell_volume 3537.43(19)
_computing_cell_refinement 'PROCESS-AUTO (T.Higashi, 1998)'
_computing_data_collection 'PROCESS-AUTO (T.Higashi, 1998)'
_computing_data_reduction 'PROCESS-AUTO (T.Higashi, 1998)'
_computing_molecular_graphics 'ORTEX (P.McArdle, 1995)'
_computing_publication_material SHELXL-97
_computing_structure_refinement 'SHELXL-97 (Sheldrick, 1997)'
_computing_structure_solution 'SHELXS-97 (Sheldrick, 1990)'
_diffrn_ambient_temperature 193(2)
_diffrn_detector_area_resol_mean 100
_diffrn_measured_fraction_theta_full 0.994
_diffrn_measured_fraction_theta_max 0.994
_diffrn_measurement_device_type 'Rigaku R-AXIS RAPID Imaging Plate'
_diffrn_measurement_method 'oscillation photograph'
_diffrn_radiation_monochromator graphite
_diffrn_radiation_source 'Rigaku Rotating Anode ultraX18'
_diffrn_radiation_type MoK\a
_diffrn_radiation_wavelength 0.71069
_diffrn_reflns_av_R_equivalents 0.0695
_diffrn_reflns_av_sigmaI/netI 0.0646
_diffrn_reflns_limit_h_max 12
_diffrn_reflns_limit_h_min -12
_diffrn_reflns_limit_k_max 22
_diffrn_reflns_limit_k_min -23
_diffrn_reflns_limit_l_max 27
_diffrn_reflns_limit_l_min -28
_diffrn_reflns_number 31892
_diffrn_reflns_theta_full 27.48
_diffrn_reflns_theta_max 27.48
_diffrn_reflns_theta_min 2.99
_exptl_absorpt_coefficient_mu 4.154
_exptl_absorpt_correction_T_max 1.0000
_exptl_absorpt_correction_T_min 0.3717
_exptl_absorpt_correction_type empirical
_exptl_absorpt_process_details 'ABSCOR (T.Higashi, 2001)'
_exptl_crystal_colour orange
_exptl_crystal_density_diffrn 1.510
_exptl_crystal_density_meas ?
_exptl_crystal_density_method 'not measured'
_exptl_crystal_description chunk
_exptl_crystal_F_000 1624
_exptl_crystal_size_max 0.105
_exptl_crystal_size_mid 0.065
_exptl_crystal_size_min 0.010
_refine_diff_density_max 1.528
_refine_diff_density_min -0.683
_refine_diff_density_rms 0.124
_refine_ls_extinction_method none
_refine_ls_goodness_of_fit_ref 1.024
_refine_ls_hydrogen_treatment constr
_refine_ls_matrix_type full
_refine_ls_number_parameters 380
_refine_ls_number_reflns 8052
_refine_ls_number_restraints 0
_refine_ls_restrained_S_all 1.024
_refine_ls_R_factor_all 0.0555
_refine_ls_R_factor_gt 0.0371
_refine_ls_shift/su_max 0.001
_refine_ls_shift/su_mean 0.000
_refine_ls_structure_factor_coef Fsqd
_refine_ls_weighting_details 'calc w=1/[\s^2^(Fo^2^)+(0.0270P)^2^+0.0000P] where P=(Fo^2^+2Fc^2^)/3'
_refine_ls_weighting_scheme calc
_refine_ls_wR_factor_gt 0.0728
_refine_ls_wR_factor_ref 0.0795
_reflns_number_gt 6186
_reflns_number_total 8320
_reflns_threshold_expression >2sigma(I)
_cod_data_source_file ic500258g_si_002.cif
_cod_data_source_block 39b
_cod_depositor_comments
;
The following automatic conversions were performed:

'_symmetry_cell_setting' value 'Monoclinic' changed to 'monoclinic'
according to
/usr/data/users/saulius/crontab/automatic-downloads/rss-feeds/ACS/lib/dictionaries/cif_core.dic
dictionary named 'cif_core.dic' version 2.4.2 from 2011-04-26.

Automatic conversion script
Id: cif_fix_values 2281 2013-09-26 08:29:07Z andrius 

 Adding full bibliography for 4338782--4338806.cif.

The following automatic conversions were performed:

'_exptl_crystal_density_meas' value 'not measured' was changed to '?'
- the value is perceived as not measured.

Automatic conversion script
Id: cif_fix_values 3008 2015-01-20 13:52:24Z robertas 
;
_cod_original_sg_symbol_H-M P21/c
_cod_database_code 4338805

loop_
_symmetry_equiv_pos_as_xyz
'x, y, z'
'x, -y+1/2, z+1/2'
'-x, -y, -z'
'-x, y-1/2, -z-1/2'

loop_
_atom_site_label
_atom_site_type_symbol
_atom_site_fract_x
_atom_site_fract_y
_atom_site_fract_z
_atom_site_U_iso_or_equiv
_atom_site_adp_type
_atom_site_occupancy
_atom_site_symmetry_multiplicity
_atom_site_calc_flag
_atom_site_refinement_flags
Zr1 Zr 0.59740(4) 0.75634(2) 0.401554(18) 0.03048(10) Uani 1 1 d .
Ir1 Ir 0.746904(18) 0.767190(9) 0.512298(7) 0.03251(6) Uani 1 1 d .
P1 P 0.86625(13) 0.84788(7) 0.33797(5) 0.0376(3) Uani 1 1 d .
Si1 Si 0.38872(14) 0.63616(7) 0.33683(6) 0.0381(3) Uani 1 1 d .
O1 O 0.7170(3) 0.81673(15) 0.34127(12) 0.0365(7) Uani 1 1 d .
N1 N 0.5710(4) 0.64164(18) 0.36991(15) 0.0347(8) Uani 1 1 d .
C1 C 0.3423(5) 0.7358(2) 0.35440(19) 0.0355(10) Uani 1 1 d .
C2 C 0.3420(5) 0.7601(2) 0.4178(2) 0.0389(10) Uani 1 1 d .
C3 C 0.3762(5) 0.8375(3) 0.42243(19) 0.0400(10) Uani 1 1 d .
C4 C 0.4019(5) 0.8621(2) 0.3626(2) 0.0402(10) Uani 1 1 d .
C5 C 0.3796(4) 0.8003(2) 0.32113(19) 0.0367(10) Uani 1 1 d .
C6 C 0.3036(6) 0.7140(3) 0.4706(2) 0.0548(13) Uani 1 1 d .
H6A H 0.3516 0.6649 0.4718 0.073(18) Uiso 1 1 calc R
H6B H 0.1981 0.7069 0.4637 0.075(17) Uiso 1 1 calc R
H6C H 0.3360 0.7403 0.5105 0.059(15) Uiso 1 1 calc R
C7 C 0.3768(6) 0.8878(3) 0.4789(2) 0.0575(14) Uani 1 1 d .
H7A H 0.3039 0.9275 0.4680 0.086 Uiso 1 1 calc R
H7B H 0.4731 0.9105 0.4915 0.079(18) Uiso 1 1 calc R
H7C H 0.3537 0.8578 0.5138 0.118 Uiso 1 1 calc R
C8 C 0.4394(6) 0.9413(2) 0.3457(2) 0.0557(13) Uani 1 1 d .
H8A H 0.4810 0.9688 0.3841 0.084 Uiso 1 1 calc R
H8B H 0.3513 0.9670 0.3245 0.074(17) Uiso 1 1 calc R
H8C H 0.5104 0.9395 0.3177 0.111 Uiso 1 1 calc R
C9 C 0.3951(5) 0.8046(3) 0.25318(19) 0.0439(11) Uani 1 1 d .
H9A H 0.4473 0.7600 0.2424 0.066 Uiso 1 1 calc R
H9B H 0.4496 0.8500 0.2465 0.066 Uiso 1 1 calc R
H9C H 0.2985 0.8064 0.2264 0.083(18) Uiso 1 1 calc R
C10 C 0.2730(6) 0.5666(3) 0.3713(2) 0.0533(13) Uani 1 1 d .
H10A H 0.2831 0.5166 0.3535 0.080 Uiso 1 1 calc R
H10B H 0.1710 0.5823 0.3614 0.069(17) Uiso 1 1 calc R
H10C H 0.3048 0.5647 0.4171 0.053(14) Uiso 1 1 calc R
C11 C 0.3420(6) 0.6145(3) 0.2504(2) 0.0541(13) Uani 1 1 d .
H11A H 0.3479 0.5601 0.2440 0.081 Uiso 1 1 calc R
H11B H 0.4107 0.6403 0.2285 0.081 Uiso 1 1 calc R
H11C H 0.2431 0.6319 0.2336 0.067(17) Uiso 1 1 calc R
C12 C 0.6684(5) 0.5744(2) 0.3814(2) 0.0481(12) Uani 1 1 d .
C13 C 0.8261(6) 0.5974(3) 0.3854(3) 0.0660(16) Uani 1 1 d .
H13A H 0.8522 0.6351 0.4187 0.063(16) Uiso 1 1 calc R
H13B H 0.8390 0.6189 0.3451 0.067(17) Uiso 1 1 calc R
H13C H 0.8887 0.5532 0.3951 0.077(17) Uiso 1 1 calc R
C14 C 0.6531(7) 0.5381(3) 0.4432(2) 0.0627(15) Uani 1 1 d .
H14A H 0.6762 0.5750 0.4772 0.062(15) Uiso 1 1 calc R
H14B H 0.7201 0.4954 0.4517 0.093 Uiso 1 1 calc R
H14C H 0.5531 0.5203 0.4407 0.062(16) Uiso 1 1 calc R
C15 C 0.6313(7) 0.5173(3) 0.3281(2) 0.0685(17) Uani 1 1 d .
H15A H 0.6400 0.5412 0.2882 0.103 Uiso 1 1 calc R
H15B H 0.5315 0.4994 0.3259 0.078(19) Uiso 1 1 calc R
H15C H 0.6985 0.4746 0.3360 0.118 Uiso 1 1 calc R
C16 C 0.9410(5) 0.7639(3) 0.5986(2) 0.0413(11) Uani 1 1 d .
C17 C 0.8412(5) 0.8176(2) 0.61149(19) 0.0431(11) Uani 1 1 d .
C18 C 0.7019(5) 0.7814(3) 0.60983(19) 0.0413(11) Uani 1 1 d .
C19 C 0.7199(5) 0.7031(2) 0.59765(18) 0.0393(10) Uani 1 1 d .
C20 C 0.8665(5) 0.6926(2) 0.58862(18) 0.0398(11) Uani 1 1 d .
C21 C 1.0985(6) 0.7778(3) 0.5984(2) 0.0624(15) Uani 1 1 d .
H21A H 1.1366 0.7374 0.5753 0.094 Uiso 1 1 calc R
H21B H 1.1523 0.7790 0.6418 0.094 Uiso 1 1 calc R
H21C H 1.1096 0.8262 0.5781 0.094 Uiso 1 1 calc R
C22 C 0.8701(7) 0.8990(3) 0.6279(3) 0.0672(16) Uani 1 1 d .
H22A H 0.7857 0.9292 0.6092 0.075(19) Uiso 1 1 calc R
H22B H 0.9557 0.9159 0.6117 0.09(2) Uiso 1 1 calc R
H22C H 0.8880 0.9049 0.6737 0.128 Uiso 1 1 calc R
C23 C 0.5752(6) 0.8159(3) 0.6326(2) 0.0577(14) Uani 1 1 d .
H23A H 0.5592 0.8671 0.6158 0.087 Uiso 1 1 calc R
H23B H 0.5954 0.8178 0.6786 0.063(15) Uiso 1 1 calc R
H23C H 0.4881 0.7854 0.6182 0.067(17) Uiso 1 1 calc R
C24 C 0.6100(6) 0.6428(3) 0.6018(2) 0.0576(14) Uani 1 1 d .
H24A H 0.6350 0.5974 0.5804 0.070(17) Uiso 1 1 calc R
H24B H 0.5134 0.6604 0.5816 0.105 Uiso 1 1 calc R
H24C H 0.6097 0.6313 0.6460 0.056(14) Uiso 1 1 calc R
C25 C 0.9403(6) 0.6191(3) 0.5797(2) 0.0633(16) Uani 1 1 d .
H25A H 0.8667 0.5799 0.5676 0.095 Uiso 1 1 calc R
H25B H 1.0039 0.6047 0.6192 0.070(16) Uiso 1 1 calc R
H25C H 0.9982 0.6247 0.5467 0.076(18) Uiso 1 1 calc R
C26 C 0.9930(6) 0.7754(3) 0.3316(2) 0.0512(12) Uani 1 1 d .
H26A H 1.0906 0.7981 0.3344 0.077 Uiso 1 1 calc R
H26B H 0.9973 0.7406 0.3676 0.081(19) Uiso 1 1 calc R
C27 C 0.9568(8) 0.7308(3) 0.2712(3) 0.0701(17) Uani 1 1 d .
H27A H 1.0239 0.6882 0.2729 0.105 Uiso 1 1 calc R
H27B H 0.9661 0.7633 0.2356 0.066(17) Uiso 1 1 calc R
H27C H 0.8569 0.7120 0.2661 0.067(18) Uiso 1 1 calc R
C28 C 0.8517(5) 0.9058(3) 0.2690(2) 0.0500(12) Uani 1 1 d .
H28A H 0.8091 0.8753 0.2318 0.075 Uiso 1 1 calc R
H28B H 0.7836 0.9476 0.2723 0.061(15) Uiso 1 1 calc R
C29 C 0.9956(6) 0.9390(3) 0.2581(2) 0.0646(15) Uani 1 1 d .
H29A H 0.9776 0.9718 0.2211 0.097 Uiso 1 1 calc R
H29B H 1.0612 0.8981 0.2512 0.097 Uiso 1 1 calc R
H29C H 1.0401 0.9683 0.2950 0.097 Uiso 1 1 calc R
C30 C 0.9386(6) 0.9046(3) 0.4061(2) 0.0514(13) Uani 1 1 d .
H30A H 0.9536 0.8719 0.4438 0.077 Uiso 1 1 calc R
H30B H 1.0347 0.9243 0.4012 0.054(14) Uiso 1 1 calc R
C31 C 0.8436(7) 0.9700(3) 0.4171(3) 0.0695(17) Uani 1 1 d .
H31A H 0.8924 0.9993 0.4534 0.070(16) Uiso 1 1 calc R
H31B H 0.7507 0.9511 0.4255 0.105 Uiso 1 1 calc R
H31C H 0.8259 1.0022 0.3797 0.105 Uiso 1 1 calc R
H1 H 0.7126 0.8408 0.4596 0.105 Uiso 1 1 d R
H2 H 0.8420 0.7403 0.4567 0.105 Uiso 1 1 d R

loop_
_atom_site_aniso_label
_atom_site_aniso_U_11
_atom_site_aniso_U_22
_atom_site_aniso_U_33
_atom_site_aniso_U_23
_atom_site_aniso_U_13
_atom_site_aniso_U_12
Zr1 0.0260(2) 0.0318(2) 0.0330(2) -0.00116(16) 0.00362(16) 0.00039(15)
Ir1 0.03184(11) 0.03320(10) 0.03151(9) 0.00008(7) 0.00328(7) -0.00152(7)
P1 0.0306(7) 0.0497(7) 0.0311(5) 0.0034(5) 0.0021(5) -0.0019(5)
Si1 0.0364(8) 0.0397(6) 0.0368(6) -0.0002(5) 0.0031(5) -0.0080(5)
O1 0.0257(16) 0.0458(17) 0.0360(15) 0.0030(13) 0.0008(12) -0.0015(12)
N1 0.034(2) 0.0348(18) 0.0351(18) -0.0015(15) 0.0064(15) 0.0005(15)
C1 0.027(2) 0.043(2) 0.036(2) 0.0048(19) 0.0047(18) -0.0033(18)
C2 0.025(2) 0.056(3) 0.036(2) -0.001(2) 0.0080(18) 0.0023(19)
C3 0.028(3) 0.052(3) 0.039(2) -0.006(2) 0.0041(19) 0.0101(19)
C4 0.025(2) 0.045(2) 0.050(3) 0.001(2) 0.0031(19) 0.0035(18)
C5 0.028(2) 0.043(2) 0.037(2) 0.007(2) 0.0003(18) 0.0033(18)
C6 0.040(3) 0.083(4) 0.044(3) 0.003(3) 0.014(2) -0.004(3)
C7 0.052(4) 0.069(3) 0.051(3) -0.013(3) 0.007(2) 0.018(3)
C8 0.057(4) 0.038(2) 0.067(3) 0.006(2) -0.002(3) 0.005(2)
C9 0.048(3) 0.046(3) 0.036(2) 0.006(2) 0.003(2) -0.001(2)
C10 0.050(4) 0.052(3) 0.057(3) 0.006(2) 0.007(2) -0.010(2)
C11 0.061(4) 0.050(3) 0.048(3) -0.006(2) 0.001(3) -0.008(2)
C12 0.045(3) 0.035(2) 0.063(3) -0.008(2) 0.007(2) 0.002(2)
C13 0.053(4) 0.043(3) 0.105(5) -0.004(3) 0.020(3) 0.010(3)
C14 0.064(4) 0.051(3) 0.068(3) 0.009(3) -0.004(3) 0.008(3)
C15 0.076(5) 0.052(3) 0.074(4) -0.026(3) 0.003(3) 0.011(3)
C16 0.035(3) 0.058(3) 0.029(2) -0.004(2) 0.0005(19) -0.008(2)
C17 0.050(3) 0.043(3) 0.036(2) -0.002(2) 0.008(2) -0.011(2)
C18 0.040(3) 0.053(3) 0.032(2) -0.001(2) 0.0084(19) -0.004(2)
C19 0.045(3) 0.041(2) 0.029(2) 0.0109(19) -0.0006(19) -0.005(2)
C20 0.046(3) 0.044(2) 0.025(2) 0.0078(19) -0.0053(19) 0.003(2)
C21 0.039(3) 0.101(5) 0.046(3) -0.006(3) 0.004(2) -0.006(3)
C22 0.082(5) 0.054(3) 0.068(3) -0.018(3) 0.019(3) -0.022(3)
C23 0.060(4) 0.072(4) 0.045(3) 0.002(3) 0.019(3) 0.003(3)
C24 0.071(4) 0.051(3) 0.046(3) 0.016(3) 0.000(3) -0.017(3)
C25 0.080(4) 0.058(3) 0.046(3) 0.002(3) -0.004(3) 0.027(3)
C26 0.040(3) 0.066(3) 0.049(3) 0.006(2) 0.010(2) 0.013(2)
C27 0.076(5) 0.077(4) 0.062(4) 0.000(3) 0.022(3) 0.028(3)
C28 0.046(3) 0.058(3) 0.046(3) 0.012(2) 0.008(2) 0.002(2)
C29 0.071(4) 0.068(4) 0.059(3) 0.005(3) 0.023(3) -0.015(3)
C30 0.048(3) 0.067(3) 0.038(2) -0.007(2) 0.003(2) -0.024(3)
C31 0.083(5) 0.055(3) 0.073(4) -0.022(3) 0.021(3) -0.020(3)

loop_
_atom_type_symbol
_atom_type_description
_atom_type_scat_dispersion_real
_atom_type_scat_dispersion_imag
_atom_type_scat_source
C C 0.0033 0.0016 'International Tables Vol C Tables 4.2.6.8 and 6.1.1.4'
H H 0.0000 0.0000 'International Tables Vol C Tables 4.2.6.8 and 6.1.1.4'
Ir Ir -1.4442 7.9887 'International Tables Vol C Tables 4.2.6.8 and 6.1.1.4'
N N 0.0061 0.0033 'International Tables Vol C Tables 4.2.6.8 and 6.1.1.4'
O O 0.0106 0.0060 'International Tables Vol C Tables 4.2.6.8 and 6.1.1.4'
P P 0.1023 0.0942 'International Tables Vol C Tables 4.2.6.8 and 6.1.1.4'
Si Si 0.0817 0.0704 'International Tables Vol C Tables 4.2.6.8 and 6.1.1.4'
Zr Zr -2.9673 0.5597 'International Tables Vol C Tables 4.2.6.8 and 6.1.1.4'

loop_
_geom_angle_atom_site_label_1
_geom_angle_atom_site_label_2
_geom_angle_atom_site_label_3
_geom_angle
N1 Zr1 O1 108.70(11)
N1 Zr1 C1 71.34(14)
O1 Zr1 C1 113.48(12)
N1 Zr1 C2 90.79(14)
O1 Zr1 C2 134.02(12)
C1 Zr1 C2 33.97(14)
N1 Zr1 C5 92.44(13)
O1 Zr1 C5 82.75(12)
C1 Zr1 C5 33.22(13)
C2 Zr1 C5 54.42(14)
N1 Zr1 Ir1 112.46(9)
O1 Zr1 Ir1 105.97(7)
C1 Zr1 Ir1 136.68(10)
C2 Zr1 Ir1 103.89(10)
C5 Zr1 Ir1 148.25(10)
N1 Zr1 C3 121.79(14)
O1 Zr1 C3 110.19(13)
C1 Zr1 C3 54.12(14)
C2 Zr1 C3 31.89(13)
C5 Zr1 C3 52.63(13)
Ir1 Zr1 C3 96.30(9)
N1 Zr1 C4 122.60(13)
O1 Zr1 C4 81.96(12)
C1 Zr1 C4 53.75(13)
C2 Zr1 C4 53.08(14)
C5 Zr1 C4 31.38(13)
Ir1 Zr1 C4 118.20(10)
C3 Zr1 C4 31.42(13)
N1 Zr1 Si1 33.38(10)
O1 Zr1 Si1 115.48(7)
C1 Zr1 Si1 37.97(10)
C2 Zr1 Si1 62.12(10)
C5 Zr1 Si1 62.44(10)
Ir1 Zr1 Si1 132.64(3)
C3 Zr1 Si1 90.27(10)
C4 Zr1 Si1 90.23(10)
C19 Ir1 C18 37.40(16)
C19 Ir1 C20 37.42(16)
C18 Ir1 C20 61.92(16)
C19 Ir1 C17 61.07(15)
C18 Ir1 C17 36.75(16)
C20 Ir1 C17 59.99(16)
C19 Ir1 C16 61.17(16)
C18 Ir1 C16 60.48(17)
C20 Ir1 C16 36.44(15)
C17 Ir1 C16 34.65(16)
C19 Ir1 Zr1 127.95(11)
C18 Ir1 Zr1 136.69(12)
C20 Ir1 Zr1 139.33(11)
C17 Ir1 Zr1 159.83(12)
C16 Ir1 Zr1 162.43(12)
O1 P1 C26 112.0(2)
O1 P1 C28 108.6(2)
C26 P1 C28 107.4(2)
O1 P1 C30 111.9(2)
C26 P1 C30 108.2(2)
C28 P1 C30 108.5(2)
N1 Si1 C1 96.37(18)
N1 Si1 C11 117.0(2)
C1 Si1 C11 112.0(2)
N1 Si1 C10 118.0(2)
C1 Si1 C10 111.5(2)
C11 Si1 C10 102.4(2)
N1 Si1 Zr1 43.21(11)
C1 Si1 Zr1 53.17(13)
C11 Si1 Zr1 127.62(16)
C10 Si1 Zr1 129.94(16)
P1 O1 Zr1 142.77(16)
C12 N1 Si1 123.3(3)
C12 N1 Zr1 132.3(3)
Si1 N1 Zr1 103.41(16)
C5 C1 C2 106.5(4)
C5 C1 Si1 124.4(3)
C2 C1 Si1 121.1(3)
C5 C1 Zr1 77.3(2)
C2 C1 Zr1 74.4(3)
Si1 C1 Zr1 88.86(17)
C3 C2 C1 108.5(4)
C3 C2 C6 124.1(4)
C1 C2 C6 127.3(4)
C3 C2 Zr1 79.9(3)
C1 C2 Zr1 71.6(2)
C6 C2 Zr1 117.8(3)
C2 C3 C4 107.9(4)
C2 C3 C7 126.8(4)
C4 C3 C7 125.2(4)
C2 C3 Zr1 68.2(2)
C4 C3 Zr1 75.0(2)
C7 C3 Zr1 125.3(3)
C5 C4 C3 108.0(4)
C5 C4 C8 125.9(4)
C3 C4 C8 126.1(4)
C5 C4 Zr1 70.3(2)
C3 C4 Zr1 73.6(2)
C8 C4 Zr1 124.0(3)
C4 C5 C1 109.0(4)
C4 C5 C9 123.5(4)
C1 C5 C9 127.5(4)
C4 C5 Zr1 78.4(2)
C1 C5 Zr1 69.5(2)
C9 C5 Zr1 118.2(3)
N1 C12 C14 109.4(4)
N1 C12 C13 110.5(4)
C14 C12 C13 108.3(5)
N1 C12 C15 111.0(4)
C14 C12 C15 109.8(4)
C13 C12 C15 107.7(5)
C17 C16 C20 107.9(4)
C17 C16 C21 125.6(4)
C20 C16 C21 126.4(4)
C17 C16 Ir1 72.3(3)
C20 C16 Ir1 67.8(2)
C21 C16 Ir1 127.6(3)
C16 C17 C18 108.9(4)
C16 C17 C22 127.3(5)
C18 C17 C22 123.7(5)
C16 C17 Ir1 73.1(2)
C18 C17 Ir1 67.8(2)
C22 C17 Ir1 127.3(3)
C19 C18 C17 107.5(4)
C19 C18 C23 125.8(4)
C17 C18 C23 125.1(4)
C19 C18 Ir1 70.6(2)
C17 C18 Ir1 75.4(2)
C23 C18 Ir1 130.9(3)
C18 C19 C20 107.4(4)
C18 C19 C24 125.3(4)
C20 C19 C24 126.9(4)
C18 C19 Ir1 72.0(2)
C20 C19 Ir1 72.2(2)
C24 C19 Ir1 126.9(3)
C19 C20 C16 108.3(4)
C19 C20 C25 127.0(4)
C16 C20 C25 124.1(5)
C19 C20 Ir1 70.4(2)
C16 C20 Ir1 75.8(2)
C25 C20 Ir1 126.5(3)
C27 C26 P1 113.7(4)
C29 C28 P1 114.6(4)
C31 C30 P1 114.5(4)

loop_
_geom_bond_atom_site_label_1
_geom_bond_atom_site_label_2
_geom_bond_distance
Zr1 N1 2.149(3)
Zr1 O1 2.156(3)
Zr1 C1 2.445(4)
Zr1 C2 2.481(4)
Zr1 C5 2.546(4)
Zr1 Ir1 2.5491(4)
Zr1 C3 2.630(4)
Zr1 C4 2.649(4)
Zr1 Si1 3.0533(12)
Ir1 C19 2.225(4)
Ir1 C18 2.242(4)
Ir1 C20 2.248(4)
Ir1 C17 2.343(4)
Ir1 C16 2.353(4)
P1 O1 1.517(3)
P1 C26 1.774(5)
P1 C28 1.797(4)
P1 C30 1.810(4)
Si1 N1 1.727(4)
Si1 C1 1.879(4)
Si1 C11 1.880(4)
Si1 C10 1.887(5)
N1 C12 1.495(5)
C1 C5 1.430(6)
C1 C2 1.439(6)
C2 C3 1.411(6)
C2 C6 1.501(6)
C3 C4 1.430(6)
C3 C7 1.513(6)
C4 C5 1.408(6)
C4 C8 1.512(6)
C5 C9 1.506(5)
C12 C14 1.515(7)
C12 C13 1.519(7)
C12 C15 1.528(6)
C16 C17 1.398(6)
C16 C20 1.442(6)
C16 C21 1.496(7)
C17 C18 1.449(6)
C17 C22 1.501(6)
C18 C19 1.432(6)
C18 C23 1.498(7)
C19 C20 1.435(6)
C19 C24 1.499(6)
C20 C25 1.506(6)
C26 C27 1.512(7)
C28 C29 1.528(7)
C30 C31 1.509(7)

loop_
_geom_torsion_atom_site_label_1
_geom_torsion_atom_site_label_2
_geom_torsion_atom_site_label_3
_geom_torsion_atom_site_label_4
_geom_torsion
N1 Zr1 Ir1 C19 -48.82(19)
O1 Zr1 Ir1 C19 -167.45(17)
C1 Zr1 Ir1 C19 37.4(2)
C2 Zr1 Ir1 C19 47.93(19)
C5 Zr1 Ir1 C19 90.2(2)
C3 Zr1 Ir1 C19 79.42(19)
C4 Zr1 Ir1 C19 103.21(19)
Si1 Zr1 Ir1 C19 -16.78(16)
N1 Zr1 Ir1 C18 -98.9(2)
O1 Zr1 Ir1 C18 142.45(19)
C1 Zr1 Ir1 C18 -12.7(2)
C2 Zr1 Ir1 C18 -2.2(2)
C5 Zr1 Ir1 C18 40.1(2)
C3 Zr1 Ir1 C18 29.3(2)
C4 Zr1 Ir1 C18 53.1(2)
Si1 Zr1 Ir1 C18 -66.88(17)
N1 Zr1 Ir1 C20 1.5(2)
O1 Zr1 Ir1 C20 -117.1(2)
C1 Zr1 Ir1 C20 87.7(2)
C2 Zr1 Ir1 C20 98.3(2)
C5 Zr1 Ir1 C20 140.6(3)
C3 Zr1 Ir1 C20 129.8(2)
C4 Zr1 Ir1 C20 153.6(2)
Si1 Zr1 Ir1 C20 33.59(19)
N1 Zr1 Ir1 C17 -158.9(3)
O1 Zr1 Ir1 C17 82.4(3)
C1 Zr1 Ir1 C17 -72.7(4)
C2 Zr1 Ir1 C17 -62.2(3)
C5 Zr1 Ir1 C17 -19.9(4)
C3 Zr1 Ir1 C17 -30.7(3)
C4 Zr1 Ir1 C17 -6.9(3)
Si1 Zr1 Ir1 C17 -126.9(3)
N1 Zr1 Ir1 C16 67.1(4)
O1 Zr1 Ir1 C16 -51.5(4)
C1 Zr1 Ir1 C16 153.3(4)
C2 Zr1 Ir1 C16 163.9(4)
C5 Zr1 Ir1 C16 -153.8(4)
C3 Zr1 Ir1 C16 -164.6(4)
C4 Zr1 Ir1 C16 -140.9(4)
Si1 Zr1 Ir1 C16 99.1(4)
O1 Zr1 Si1 N1 85.54(18)
C1 Zr1 Si1 N1 -178.3(2)
C2 Zr1 Si1 N1 -146.2(2)
C5 Zr1 Si1 N1 151.6(2)
Ir1 Zr1 Si1 N1 -63.01(17)
C3 Zr1 Si1 N1 -161.84(19)
C4 Zr1 Si1 N1 166.74(19)
N1 Zr1 Si1 C1 178.3(2)
O1 Zr1 Si1 C1 -96.13(18)
C2 Zr1 Si1 C1 32.1(2)
C5 Zr1 Si1 C1 -30.1(2)
Ir1 Zr1 Si1 C1 115.32(16)
C3 Zr1 Si1 C1 16.49(19)
C4 Zr1 Si1 C1 -14.93(19)
N1 Zr1 Si1 C11 -90.9(3)
O1 Zr1 Si1 C11 -5.4(2)
C1 Zr1 Si1 C11 90.7(3)
C2 Zr1 Si1 C11 122.8(3)
C5 Zr1 Si1 C11 60.6(2)
Ir1 Zr1 Si1 C11 -153.9(2)
C3 Zr1 Si1 C11 107.2(2)
C4 Zr1 Si1 C11 75.8(2)
N1 Zr1 Si1 C10 90.1(3)
O1 Zr1 Si1 C10 175.6(2)
C1 Zr1 Si1 C10 -88.2(3)
C2 Zr1 Si1 C10 -56.1(3)
C5 Zr1 Si1 C10 -118.3(3)
Ir1 Zr1 Si1 C10 27.1(2)
C3 Zr1 Si1 C10 -71.7(2)
C4 Zr1 Si1 C10 -103.2(2)
C26 P1 O1 Zr1 71.0(3)
C28 P1 O1 Zr1 -170.5(3)
C30 P1 O1 Zr1 -50.7(4)
N1 Zr1 O1 P1 -102.9(3)
C1 Zr1 O1 P1 179.9(3)
C2 Zr1 O1 P1 146.8(3)
C5 Zr1 O1 P1 167.0(3)
Ir1 Zr1 O1 P1 18.2(3)
C3 Zr1 O1 P1 121.3(3)
C4 Zr1 O1 P1 135.3(3)
Si1 Zr1 O1 P1 -138.3(3)
C1 Si1 N1 C12 168.9(3)
C11 Si1 N1 C12 -72.5(4)
C10 Si1 N1 C12 50.5(4)
Zr1 Si1 N1 C12 170.2(4)
C1 Si1 N1 Zr1 -1.34(19)
C11 Si1 N1 Zr1 117.3(2)
C10 Si1 N1 Zr1 -119.8(2)
O1 Zr1 N1 C12 82.9(4)
C1 Zr1 N1 C12 -167.9(4)
C2 Zr1 N1 C12 -139.5(4)
C5 Zr1 N1 C12 166.1(4)
Ir1 Zr1 N1 C12 -34.1(4)
C3 Zr1 N1 C12 -147.4(4)
C4 Zr1 N1 C12 175.3(3)
Si1 Zr1 N1 C12 -168.9(5)
O1 Zr1 N1 Si1 -108.16(15)
C1 Zr1 N1 Si1 1.08(15)
C2 Zr1 N1 Si1 29.43(17)
C5 Zr1 N1 Si1 -24.99(17)
Ir1 Zr1 N1 Si1 134.82(12)
C3 Zr1 N1 Si1 21.5(2)
C4 Zr1 N1 Si1 -15.8(2)
N1 Si1 C1 C5 74.9(4)
C11 Si1 C1 C5 -47.6(4)
C10 Si1 C1 C5 -161.7(4)
Zr1 Si1 C1 C5 73.7(3)
N1 Si1 C1 C2 -69.8(4)
C11 Si1 C1 C2 167.7(4)
C10 Si1 C1 C2 53.6(4)
Zr1 Si1 C1 C2 -71.0(3)
N1 Si1 C1 Zr1 1.15(16)
C11 Si1 C1 Zr1 -121.4(2)
C10 Si1 C1 Zr1 124.57(19)
N1 Zr1 C1 C5 -126.7(3)
O1 Zr1 C1 C5 -23.9(3)
C2 Zr1 C1 C5 111.5(4)
Ir1 Zr1 C1 C5 130.0(2)
C3 Zr1 C1 C5 74.8(3)
C4 Zr1 C1 C5 35.6(2)
Si1 Zr1 C1 C5 -125.7(3)
N1 Zr1 C1 C2 121.8(3)
O1 Zr1 C1 C2 -135.3(2)
C5 Zr1 C1 C2 -111.5(4)
Ir1 Zr1 C1 C2 18.6(3)
C3 Zr1 C1 C2 -36.7(2)
C4 Zr1 C1 C2 -75.8(3)
Si1 Zr1 C1 C2 122.8(3)
N1 Zr1 C1 Si1 -0.97(13)
O1 Zr1 C1 Si1 101.87(15)
C2 Zr1 C1 Si1 -122.8(3)
C5 Zr1 C1 Si1 125.7(3)
Ir1 Zr1 C1 Si1 -104.24(15)
C3 Zr1 C1 Si1 -159.5(2)
C4 Zr1 C1 Si1 161.4(2)
C5 C1 C2 C3 0.9(5)
Si1 C1 C2 C3 151.0(3)
Zr1 C1 C2 C3 72.1(3)
C5 C1 C2 C6 177.3(4)
Si1 C1 C2 C6 -32.5(7)
Zr1 C1 C2 C6 -111.4(5)
C5 C1 C2 Zr1 -71.3(3)
Si1 C1 C2 Zr1 78.9(3)
N1 Zr1 C2 C3 -167.2(2)
O1 Zr1 C2 C3 -49.9(3)
C1 Zr1 C2 C3 -113.6(4)
C5 Zr1 C2 C3 -74.8(3)
Ir1 Zr1 C2 C3 79.4(2)
C4 Zr1 C2 C3 -35.6(2)
Si1 Zr1 C2 C3 -149.4(3)
N1 Zr1 C2 C1 -53.6(2)
O1 Zr1 C2 C1 63.7(3)
C5 Zr1 C2 C1 38.8(2)
Ir1 Zr1 C2 C1 -167.0(2)
C3 Zr1 C2 C1 113.6(4)
C4 Zr1 C2 C1 78.0(3)
Si1 Zr1 C2 C1 -35.8(2)
N1 Zr1 C2 C6 69.5(4)
O1 Zr1 C2 C6 -173.2(3)
C1 Zr1 C2 C6 123.1(5)
C5 Zr1 C2 C6 161.9(4)
Ir1 Zr1 C2 C6 -43.9(4)
C3 Zr1 C2 C6 -123.4(5)
C4 Zr1 C2 C6 -159.0(4)
Si1 Zr1 C2 C6 87.3(3)
C1 C2 C3 C4 -1.5(5)
C6 C2 C3 C4 -178.1(4)
Zr1 C2 C3 C4 65.1(3)
C1 C2 C3 C7 174.9(4)
C6 C2 C3 C7 -1.7(7)
Zr1 C2 C3 C7 -118.5(4)
C1 C2 C3 Zr1 -66.5(3)
C6 C2 C3 Zr1 116.8(5)
N1 Zr1 C3 C2 15.1(3)
O1 Zr1 C3 C2 144.2(2)
C1 Zr1 C3 C2 39.2(2)
C5 Zr1 C3 C2 80.9(3)
Ir1 Zr1 C3 C2 -106.2(2)
C4 Zr1 C3 C2 116.7(4)
Si1 Zr1 C3 C2 26.8(2)
N1 Zr1 C3 C4 -101.6(3)
O1 Zr1 C3 C4 27.4(3)
C1 Zr1 C3 C4 -77.5(3)
C2 Zr1 C3 C4 -116.7(4)
C5 Zr1 C3 C4 -35.9(2)
Ir1 Zr1 C3 C4 137.0(2)
Si1 Zr1 C3 C4 -90.0(2)
N1 Zr1 C3 C7 135.6(4)
O1 Zr1 C3 C7 -95.4(4)
C1 Zr1 C3 C7 159.7(5)
C2 Zr1 C3 C7 120.5(5)
C5 Zr1 C3 C7 -158.6(5)
Ir1 Zr1 C3 C7 14.3(4)
C4 Zr1 C3 C7 -122.8(5)
Si1 Zr1 C3 C7 147.3(4)
C2 C3 C4 C5 1.5(5)
C7 C3 C4 C5 -174.9(4)
Zr1 C3 C4 C5 62.2(3)
C2 C3 C4 C8 178.9(4)
C7 C3 C4 C8 2.5(7)
Zr1 C3 C4 C8 -120.4(4)
C2 C3 C4 Zr1 -60.7(3)
C7 C3 C4 Zr1 122.9(4)
N1 Zr1 C4 C5 -17.9(3)
O1 Zr1 C4 C5 89.2(3)
C1 Zr1 C4 C5 -37.8(3)
C2 Zr1 C4 C5 -80.5(3)
Ir1 Zr1 C4 C5 -166.9(2)
C3 Zr1 C4 C5 -116.6(4)
Si1 Zr1 C4 C5 -26.5(2)
N1 Zr1 C4 C3 98.8(3)
O1 Zr1 C4 C3 -154.1(3)
C1 Zr1 C4 C3 78.8(3)
C2 Zr1 C4 C3 36.2(2)
C5 Zr1 C4 C3 116.6(4)
Ir1 Zr1 C4 C3 -50.3(3)
Si1 Zr1 C4 C3 90.2(2)
N1 Zr1 C4 C8 -138.5(3)
O1 Zr1 C4 C8 -31.4(4)
C1 Zr1 C4 C8 -158.4(4)
C2 Zr1 C4 C8 158.9(4)
C5 Zr1 C4 C8 -120.6(5)
Ir1 Zr1 C4 C8 72.5(4)
C3 Zr1 C4 C8 122.8(5)
Si1 Zr1 C4 C8 -147.1(4)
C3 C4 C5 C1 -1.0(5)
C8 C4 C5 C1 -178.4(4)
Zr1 C4 C5 C1 63.3(3)
C3 C4 C5 C9 179.4(4)
C8 C4 C5 C9 2.0(7)
Zr1 C4 C5 C9 -116.3(4)
C3 C4 C5 Zr1 -64.4(3)
C8 C4 C5 Zr1 118.3(4)
C2 C1 C5 C4 0.1(5)
Si1 C1 C5 C4 -148.8(3)
Zr1 C1 C5 C4 -69.1(3)
C2 C1 C5 C9 179.7(4)
Si1 C1 C5 C9 30.8(6)
Zr1 C1 C5 C9 110.5(4)
C2 C1 C5 Zr1 69.3(3)
Si1 C1 C5 Zr1 -79.7(3)
N1 Zr1 C5 C4 165.0(3)
O1 Zr1 C5 C4 -86.4(3)
C1 Zr1 C5 C4 115.5(4)
C2 Zr1 C5 C4 75.8(3)
Ir1 Zr1 C5 C4 22.3(4)
C3 Zr1 C5 C4 35.9(3)
Si1 Zr1 C5 C4 149.8(3)
N1 Zr1 C5 C1 49.5(3)
O1 Zr1 C5 C1 158.0(3)
C2 Zr1 C5 C1 -39.7(2)
Ir1 Zr1 C5 C1 -93.2(3)
C3 Zr1 C5 C1 -79.6(3)
C4 Zr1 C5 C1 -115.5(4)
Si1 Zr1 C5 C1 34.3(2)
N1 Zr1 C5 C9 -73.0(3)
O1 Zr1 C5 C9 35.5(3)
C1 Zr1 C5 C9 -122.5(4)
C2 Zr1 C5 C9 -162.2(4)
Ir1 Zr1 C5 C9 144.3(2)
C3 Zr1 C5 C9 157.9(4)
C4 Zr1 C5 C9 122.0(4)
Si1 Zr1 C5 C9 -88.2(3)
Si1 N1 C12 C14 -83.5(4)
Zr1 N1 C12 C14 83.6(5)
Si1 N1 C12 C13 157.3(4)
Zr1 N1 C12 C13 -35.6(6)
Si1 N1 C12 C15 37.8(5)
Zr1 N1 C12 C15 -155.1(4)
C19 Ir1 C16 C17 -79.9(3)
C18 Ir1 C16 C17 -36.9(3)
C20 Ir1 C16 C17 -118.6(4)
Zr1 Ir1 C16 C17 154.1(3)
C19 Ir1 C16 C20 38.7(3)
C18 Ir1 C16 C20 81.7(3)
C17 Ir1 C16 C20 118.6(4)
Zr1 Ir1 C16 C20 -87.3(4)
C19 Ir1 C16 C21 158.3(5)
C18 Ir1 C16 C21 -158.6(5)
C20 Ir1 C16 C21 119.7(5)
C17 Ir1 C16 C21 -121.7(5)
Zr1 Ir1 C16 C21 32.4(7)
C20 C16 C17 C18 0.0(5)
C21 C16 C17 C18 -177.4(4)
Ir1 C16 C17 C18 58.6(3)
C20 C16 C17 C22 176.9(4)
C21 C16 C17 C22 -0.4(8)
Ir1 C16 C17 C22 -124.4(5)
C20 C16 C17 Ir1 -58.7(3)
C21 C16 C17 Ir1 124.0(4)
C19 Ir1 C17 C16 80.3(3)
C18 Ir1 C17 C16 119.3(4)
C20 Ir1 C17 C16 37.0(3)
Zr1 Ir1 C17 C16 -157.5(3)
C19 Ir1 C17 C18 -39.0(3)
C20 Ir1 C17 C18 -82.2(3)
C16 Ir1 C17 C18 -119.3(4)
Zr1 Ir1 C17 C18 83.2(4)
C19 Ir1 C17 C22 -155.3(5)
C18 Ir1 C17 C22 -116.3(6)
C20 Ir1 C17 C22 161.4(5)
C16 Ir1 C17 C22 124.4(6)
Zr1 Ir1 C17 C22 -33.1(7)
C16 C17 C18 C19 1.9(5)
C22 C17 C18 C19 -175.2(4)
Ir1 C17 C18 C19 63.8(3)
C16 C17 C18 C23 168.1(4)
C22 C17 C18 C23 -9.0(7)
Ir1 C17 C18 C23 -130.0(5)
C16 C17 C18 Ir1 -61.9(3)
C22 C17 C18 Ir1 121.0(4)
C20 Ir1 C18 C19 -38.3(2)
C17 Ir1 C18 C19 -114.9(4)
C16 Ir1 C18 C19 -80.1(3)
Zr1 Ir1 C18 C19 95.1(3)
C19 Ir1 C18 C17 114.9(4)
C20 Ir1 C18 C17 76.5(3)
C16 Ir1 C18 C17 34.7(3)
Zr1 Ir1 C18 C17 -150.1(2)
C19 Ir1 C18 C23 -121.1(6)
C20 Ir1 C18 C23 -159.4(5)
C17 Ir1 C18 C23 124.1(6)
C16 Ir1 C18 C23 158.8(5)
Zr1 Ir1 C18 C23 -26.0(5)
C17 C18 C19 C20 -3.1(4)
C23 C18 C19 C20 -169.1(4)
Ir1 C18 C19 C20 63.9(3)
C17 C18 C19 C24 170.1(4)
C23 C18 C19 C24 4.1(7)
Ir1 C18 C19 C24 -122.9(4)
C17 C18 C19 Ir1 -67.0(3)
C23 C18 C19 Ir1 127.0(4)
C20 Ir1 C19 C18 115.8(4)
C17 Ir1 C19 C18 38.3(3)
C16 Ir1 C19 C18 78.1(3)
Zr1 Ir1 C19 C18 -119.9(2)
C18 Ir1 C19 C20 -115.8(4)
C17 Ir1 C19 C20 -77.4(3)
C16 Ir1 C19 C20 -37.6(2)
Zr1 Ir1 C19 C20 124.3(2)
C18 Ir1 C19 C24 121.0(5)
C20 Ir1 C19 C24 -123.2(5)
C17 Ir1 C19 C24 159.4(5)
C16 Ir1 C19 C24 -160.9(5)
Zr1 Ir1 C19 C24 1.1(5)
C18 C19 C20 C16 3.1(4)
C24 C19 C20 C16 -170.0(4)
Ir1 C19 C20 C16 66.9(3)
C18 C19 C20 C25 174.7(4)
C24 C19 C20 C25 1.6(7)
Ir1 C19 C20 C25 -121.5(4)
C18 C19 C20 Ir1 -63.8(3)
C24 C19 C20 Ir1 123.1(4)
C17 C16 C20 C19 -1.9(5)
C21 C16 C20 C19 175.5(4)
Ir1 C16 C20 C19 -63.4(3)
C17 C16 C20 C25 -173.8(4)
C21 C16 C20 C25 3.5(7)
Ir1 C16 C20 C25 124.7(4)
C17 C16 C20 Ir1 61.5(3)
C21 C16 C20 Ir1 -121.2(4)
C18 Ir1 C20 C19 38.3(2)
C17 Ir1 C20 C19 80.5(3)
C16 Ir1 C20 C19 115.7(4)
Zr1 Ir1 C20 C19 -91.8(3)
C19 Ir1 C20 C16 -115.7(4)
C18 Ir1 C20 C16 -77.4(3)
C17 Ir1 C20 C16 -35.2(3)
Zr1 Ir1 C20 C16 152.4(2)
C19 Ir1 C20 C25 122.2(5)
C18 Ir1 C20 C25 160.5(5)
C17 Ir1 C20 C25 -157.3(5)
C16 Ir1 C20 C25 -122.1(6)
Zr1 Ir1 C20 C25 30.3(5)
O1 P1 C26 C27 64.8(5)
C28 P1 C26 C27 -54.4(5)
C30 P1 C26 C27 -171.4(4)
O1 P1 C28 C29 -177.9(4)
C26 P1 C28 C29 -56.6(4)
C30 P1 C28 C29 60.2(4)
O1 P1 C30 C31 -57.2(4)
C26 P1 C30 C31 178.9(4)
C28 P1 C30 C31 62.6(4)
